data_7108209
loop_
_publ_author_name
'Anna-Corina Schmidt'
'Alexey V. Nizovtsev'
'Andreas Scheurer'
'Frank W. Heinemann'
'Karsten Meyer'

_publ_section_title
;
 Uranium-Mediated Reductive Conversion of CO2 to CO and Carbonate in a
 Single-Vessel, Closed Synthetic Cycle
;
_journal_name_full Chem.Commun.
_journal_page_first 8634
_journal_paper_doi 10.1039/c2cc34150f
_journal_volume 48
_journal_year 2012
_chemical_formula_moiety 'C90 H132 N6 O7 U2, 2(C6 H14)'
_chemical_formula_sum 'C102 H160 N6 O7 U2'
_chemical_formula_weight 2058.42
_chemical_name_systematic
;
?
;
_space_group_IT_number 15
_symmetry_cell_setting monoclinic
_symmetry_space_group_name_Hall '-C 2yc'
_symmetry_space_group_name_H-M 'C 1 2/c 1'
_atom_sites_solution_hydrogens geom
_atom_sites_solution_primary direct
_atom_sites_solution_secondary difmap
_audit_creation_method SHELXL-97
_cell_angle_alpha 90.00
_cell_angle_beta 117.653(2)
_cell_angle_gamma 90.00
_cell_formula_units_Z 4
_cell_length_a 23.955(2)
_cell_length_b 20.947(2)
_cell_length_c 23.302(3)
_cell_measurement_reflns_used 7194
_cell_measurement_temperature 100(2)
_cell_measurement_theta_max 24.71
_cell_measurement_theta_min 2.59
_cell_volume 10357.0(19)
_computing_cell_refinement 'Bruker SAINT'
_computing_data_collection 'Bruker APEX2'
_computing_data_reduction 'Bruker SAINT'
_computing_molecular_graphics 'SHELXTL 6.12 (Bruker AXS, 2002)'
_computing_publication_material 'SHELXTL 6.12 (Bruker AXS, 2002)'
_computing_structure_refinement 'SHELXTL 6.12 (Bruker AXS, 2002)'
_computing_structure_solution 'SHELXTL 6.12 (Bruker AXS, 2002)'
_diffrn_ambient_temperature 100(2)
_diffrn_detector_area_resol_mean 83.33
_diffrn_measured_fraction_theta_full 0.998
_diffrn_measured_fraction_theta_max 0.998
_diffrn_measurement_device_type 'Bruker Smart APEX II'
_diffrn_measurement_method '\f and \w scans'
_diffrn_radiation_monochromator graphite
_diffrn_radiation_source 'fine-focus sealed tube'
_diffrn_radiation_type MoK\a
_diffrn_radiation_wavelength 0.71073
_diffrn_reflns_av_R_equivalents 0.0775
_diffrn_reflns_av_sigmaI/netI 0.0739
_diffrn_reflns_limit_h_max 29
_diffrn_reflns_limit_h_min -29
_diffrn_reflns_limit_k_max 26
_diffrn_reflns_limit_k_min -25
_diffrn_reflns_limit_l_max 28
_diffrn_reflns_limit_l_min -29
_diffrn_reflns_number 43578
_diffrn_reflns_theta_full 26.37
_diffrn_reflns_theta_max 26.37
_diffrn_reflns_theta_min 2.59
_exptl_absorpt_coefficient_mu 3.175
_exptl_absorpt_correction_T_max 0.746
_exptl_absorpt_correction_T_min 0.597
_exptl_absorpt_correction_type multi-scan
_exptl_absorpt_process_details 'SADABS, Bruker-AXS, 2008'
_exptl_crystal_colour green
_exptl_crystal_density_diffrn 1.320
_exptl_crystal_density_method 'not measured'
_exptl_crystal_description block
_exptl_crystal_F_000 4216
_exptl_crystal_size_max 0.45
_exptl_crystal_size_mid 0.36
_exptl_crystal_size_min 0.24
_refine_diff_density_max 2.394
_refine_diff_density_min -2.467
_refine_diff_density_rms 0.148
_refine_ls_extinction_method none
_refine_ls_goodness_of_fit_ref 1.329
_refine_ls_hydrogen_treatment constr
_refine_ls_matrix_type full
_refine_ls_number_parameters 710
_refine_ls_number_reflns 10559
_refine_ls_number_restraints 544
_refine_ls_restrained_S_all 1.344
_refine_ls_R_factor_all 0.1200
_refine_ls_R_factor_gt 0.0505
_refine_ls_shift/su_max 0.001
_refine_ls_shift/su_mean 0.000
_refine_ls_structure_factor_coef Fsqd
_refine_ls_weighting_details 'calc w=1/[\s^2^(Fo^2^)+(0.0595P)^2^+7.8524P] where P=(Fo^2^+2Fc^2^)/3'
_refine_ls_weighting_scheme calc
_refine_ls_wR_factor_gt 0.1284
_refine_ls_wR_factor_ref 0.1568
_reflns_number_gt 6169
_reflns_number_total 10559
_reflns_threshold_expression >2sigma(I)
_cod_data_source_file c2cc34150f.txt
_cod_data_source_block acs1003
_cod_original_cell_volume 10357(2)
_cod_original_sg_symbol_Hall -C2yc
_cod_original_sg_symbol_H-M C2/c
_cod_database_code 7108209

loop_
_symmetry_equiv_pos_as_xyz
'x, y, z'
'-x, y, -z+1/2'
'x+1/2, y+1/2, z'
'-x+1/2, y+1/2, -z+1/2'
'-x, -y, -z'
'x, -y, z-1/2'
'-x+1/2, -y+1/2, -z'
'x+1/2, -y+1/2, z-1/2'

loop_
_atom_site_label
_atom_site_type_symbol
_atom_site_fract_x
_atom_site_fract_y
_atom_site_fract_z
_atom_site_U_iso_or_equiv
_atom_site_adp_type
_atom_site_occupancy
_atom_site_symmetry_multiplicity
_atom_site_calc_flag
_atom_site_refinement_flags
_atom_site_disorder_assembly
_atom_site_disorder_group
U1 U 0.964129(17) 0.140539(13) 0.649349(13) 0.04285(13) Uani 1 1 d . A .
O1 O 1.0393(3) 0.0703(3) 0.6638(3) 0.0618(19) Uani 1 1 d . . .
O2 O 0.9844(3) 0.2437(2) 0.6588(2) 0.0442(15) Uani 1 1 d . . .
O3 O 0.8722(3) 0.1093(3) 0.6401(3) 0.0622(17) Uani 1 1 d U . .
O4 O 1.0000 0.1377(4) 0.7500 0.080(4) Uani 1 2 d S . .
N1 N 0.9993(3) 0.1565(3) 0.5548(3) 0.0333(15) Uani 1 1 d . . .
N2 N 0.8799(3) 0.2014(3) 0.5394(3) 0.0334(15) Uani 1 1 d . . .
N3 N 0.9042(3) 0.0664(3) 0.5429(3) 0.0324(15) Uani 1 1 d . . .
C1 C 0.9752(3) 0.2198(3) 0.5250(3) 0.0330(18) Uani 1 1 d . A .
H1A H 0.9878 0.2276 0.4907 0.040 Uiso 1 1 calc R . .
H1B H 0.9948 0.2533 0.5584 0.040 Uiso 1 1 calc R . .
C2 C 0.9046(3) 0.2249(3) 0.4960(3) 0.0310(18) Uani 1 1 d . A .
H2A H 0.8921 0.2701 0.4852 0.037 Uiso 1 1 calc R . .
H2B H 0.8851 0.2002 0.4551 0.037 Uiso 1 1 calc R . .
C3 C 0.8272(4) 0.1570(4) 0.5057(4) 0.041(2) Uani 1 1 d . A .
H3A H 0.7956 0.1775 0.4654 0.049 Uiso 1 1 calc R . .
H3B H 0.8068 0.1490 0.5335 0.049 Uiso 1 1 calc R . .
C4 C 0.8463(4) 0.0934(4) 0.4887(4) 0.0370(19) Uani 1 1 d . A .
H4B H 0.8113 0.0626 0.4767 0.044 Uiso 1 1 calc R . .
H4C H 0.8537 0.0993 0.4506 0.044 Uiso 1 1 calc R . .
C5 C 0.9509(4) 0.0492(3) 0.5203(4) 0.0357(19) Uani 1 1 d . A .
H5A H 0.9302 0.0216 0.4815 0.043 Uiso 1 1 calc R . .
H5B H 0.9853 0.0242 0.5546 0.043 Uiso 1 1 calc R . .
C6 C 0.9787(4) 0.1065(4) 0.5038(4) 0.0374(19) Uani 1 1 d . A .
H6A H 1.0152 0.0928 0.4980 0.045 Uiso 1 1 calc R . .
H6B H 0.9468 0.1249 0.4623 0.045 Uiso 1 1 calc R . .
C7 C 1.0692(4) 0.1611(4) 0.5920(5) 0.055(3) Uani 1 1 d . A .
H7A H 1.0800 0.1889 0.6300 0.066 Uiso 1 1 calc R . .
H7B H 1.0849 0.1823 0.5643 0.066 Uiso 1 1 calc R . .
C8 C 1.1037(4) 0.0983(4) 0.6155(5) 0.060(3) Uani 1 1 d U . .
C9 C 1.0891(5) 0.0568(4) 0.6541(5) 0.061(3) Uani 1 1 d U A .
C10 C 1.1287(6) 0.0040(5) 0.6833(4) 0.073(3) Uani 1 1 d U . .
C11 C 1.1812(5) -0.0044(5) 0.6717(5) 0.081(4) Uani 1 1 d U A .
H11A H 1.2080 -0.0400 0.6909 0.097 Uiso 1 1 calc R . .
C12 C 1.1952(5) 0.0359(5) 0.6343(6) 0.074(3) Uani 1 1 d U . .
C13 C 1.1553(4) 0.0871(5) 0.6044(5) 0.067(3) Uani 1 1 d U A .
H13A H 1.1632 0.1145 0.5765 0.081 Uiso 1 1 calc R . .
C14 C 1.1219(6) -0.0348(6) 0.7325(6) 0.095(4) Uani 1 1 d U A .
H14A H 1.0956 -0.0105 0.7474 0.114 Uiso 1 1 calc R . .
H14B H 1.1642 -0.0395 0.7701 0.114 Uiso 1 1 calc R . .
C15 C 1.0932(6) -0.1019(6) 0.7127(5) 0.078(3) Uani 1 1 d U . .
C16 C 1.1311(5) -0.1451(5) 0.6904(5) 0.067(3) Uani 1 1 d U A .
H16A H 1.1282 -0.1287 0.6497 0.100 Uiso 1 1 calc R . .
H16B H 1.1140 -0.1885 0.6836 0.100 Uiso 1 1 calc R . .
H16C H 1.1754 -0.1457 0.7236 0.100 Uiso 1 1 calc R . .
C17 C 1.0929(7) -0.1341(7) 0.7713(7) 0.118(5) Uani 1 1 d U A .
H17A H 1.1363 -0.1392 0.8057 0.177 Uiso 1 1 calc R . .
H17B H 1.0729 -0.1762 0.7587 0.177 Uiso 1 1 calc R . .
H17C H 1.0692 -0.1078 0.7872 0.177 Uiso 1 1 calc R . .
C18 C 1.0264(5) -0.0986(6) 0.6582(6) 0.088(4) Uani 1 1 d U A .
H18A H 1.0257 -0.0736 0.6223 0.131 Uiso 1 1 calc R . .
H18B H 0.9992 -0.0783 0.6739 0.131 Uiso 1 1 calc R . .
H18C H 1.0111 -0.1419 0.6431 0.131 Uiso 1 1 calc R . .
C19 C 1.2538(5) 0.0260(5) 0.6260(6) 0.092(4) Uani 1 1 d U A .
H19A H 1.2441 0.0357 0.5812 0.137 Uiso 1 1 calc R . .
H19B H 1.2677 -0.0184 0.6360 0.137 Uiso 1 1 calc R . .
H19C H 1.2873 0.0545 0.6555 0.137 Uiso 1 1 calc R . .
C20 C 0.8571(4) 0.2556(4) 0.5651(4) 0.045(2) Uani 1 1 d . A .
H20A H 0.8168 0.2711 0.5297 0.054 Uiso 1 1 calc R . .
H20B H 0.8481 0.2387 0.5996 0.054 Uiso 1 1 calc R . .
C21 C 0.9002(5) 0.3115(4) 0.5919(4) 0.047(2) Uani 1 1 d . . .
C22 C 0.9628(4) 0.3033(4) 0.6404(4) 0.040(2) Uani 1 1 d . A .
C23 C 1.0004(5) 0.3574(4) 0.6698(5) 0.050(2) Uani 1 1 d . . .
C24 C 0.9737(6) 0.4170(5) 0.6504(6) 0.067(3) Uani 1 1 d . A .
H24A H 0.9987 0.4535 0.6704 0.081 Uiso 1 1 calc R . .
C25 C 0.9135(6) 0.4259(4) 0.6040(7) 0.071(3) Uani 1 1 d . . .
C26 C 0.8763(5) 0.3726(4) 0.5728(5) 0.058(3) Uani 1 1 d . A .
H26A H 0.8347 0.3783 0.5387 0.069 Uiso 1 1 calc R . .
C27 C 1.0650(5) 0.3512(4) 0.7266(5) 0.059(3) Uani 1 1 d . A .
H27A H 1.0695 0.3067 0.7426 0.071 Uiso 1 1 calc R . .
H27B H 1.0664 0.3791 0.7615 0.071 Uiso 1 1 calc R . .
C28 C 1.1232(5) 0.3665(4) 0.7178(5) 0.055(3) Uani 1 1 d . . .
C29 C 1.1241(5) 0.4356(4) 0.6993(5) 0.062(3) Uani 1 1 d . A .
H29A H 1.1626 0.4438 0.6956 0.093 Uiso 1 1 calc R . .
H29B H 1.1232 0.4634 0.7326 0.093 Uiso 1 1 calc R . .
H29C H 1.0872 0.4443 0.6576 0.093 Uiso 1 1 calc R . .
C30 C 1.1811(6) 0.3538(4) 0.7825(6) 0.075(3) Uani 1 1 d . A .
H30A H 1.2192 0.3651 0.7790 0.112 Uiso 1 1 calc R . .
H30B H 1.1826 0.3085 0.7936 0.112 Uiso 1 1 calc R . .
H30C H 1.1789 0.3798 0.8163 0.112 Uiso 1 1 calc R . .
C31 C 1.1236(6) 0.3229(5) 0.6648(6) 0.082(4) Uani 1 1 d . A .
H31A H 1.1628 0.3294 0.6620 0.123 Uiso 1 1 calc R . .
H31B H 1.0875 0.3334 0.6230 0.123 Uiso 1 1 calc R . .
H31C H 1.1206 0.2782 0.6755 0.123 Uiso 1 1 calc R . .
C32 C 0.8845(6) 0.4936(5) 0.5840(7) 0.104(4) Uani 1 1 d U A .
H32A H 0.8991 0.5207 0.6226 0.156 Uiso 1 1 calc R . .
H32B H 0.8384 0.4906 0.5631 0.156 Uiso 1 1 calc R . .
H32C H 0.8977 0.5124 0.5537 0.156 Uiso 1 1 calc R . .
C33 C 0.8913(4) 0.0082(4) 0.5716(4) 0.040(2) Uani 1 1 d . A .
H33A H 0.8801 -0.0269 0.5396 0.048 Uiso 0.536(6) 1 calc PR A 1
H33B H 0.9309 -0.0042 0.6100 0.048 Uiso 0.536(6) 1 calc PR A 1
H33C H 0.9271 0.0031 0.6156 0.048 Uiso 0.464(6) 1 d PR A 2
H33D H 0.8919 -0.0292 0.5459 0.048 Uiso 0.464(6) 1 d PR A 2
C34 C 0.8431(10) 0.0128(13) 0.5908(11) 0.034(3) Uani 0.536(6) 1 d PU A 1
C35 C 0.8402(8) 0.0594(8) 0.6296(8) 0.034(3) Uani 0.536(6) 1 d PU A 1
C36 C 0.7942(7) 0.0601(7) 0.6520(7) 0.040(3) Uani 0.536(6) 1 d PU A 1
C37 C 0.7527(7) 0.0085(7) 0.6320(7) 0.041(3) Uani 0.536(6) 1 d PU A 1
H37A H 0.7222 0.0060 0.6473 0.049 Uiso 0.536(6) 1 calc PR A 1
C38 C 0.7531(8) -0.0390(9) 0.5911(9) 0.041(3) Uani 0.536(6) 1 d PU A 1
C39 C 0.8011(9) -0.0368(12) 0.5717(10) 0.034(3) Uani 0.536(6) 1 d PU A 1
H39A H 0.8040 -0.0698 0.5453 0.040 Uiso 0.536(6) 1 calc PR A 1
C40 C 0.7930(7) 0.1047(7) 0.7004(7) 0.041(3) Uani 0.536(6) 1 d PU A 1
H40A H 0.7943 0.0790 0.7367 0.049 Uiso 0.536(6) 1 calc PR A 1
H40B H 0.8322 0.1302 0.7179 0.049 Uiso 0.536(6) 1 calc PR A 1
C41 C 0.740(2) 0.1496(16) 0.680(2) 0.039(3) Uani 0.536(6) 1 d PU A 1
C42 C 0.7517(7) 0.1957(7) 0.7370(7) 0.041(3) Uani 0.536(6) 1 d PU A 1
H42A H 0.7487 0.1718 0.7717 0.062 Uiso 0.536(6) 1 calc PR A 1
H42B H 0.7201 0.2298 0.7216 0.062 Uiso 0.536(6) 1 calc PR A 1
H42C H 0.7939 0.2144 0.7537 0.062 Uiso 0.536(6) 1 calc PR A 1
C43 C 0.6767(8) 0.1308(8) 0.6449(9) 0.054(4) Uani 0.536(6) 1 d PU A 1
H43A H 0.6650 0.1047 0.6726 0.081 Uiso 0.536(6) 1 calc PR A 1
H43B H 0.6711 0.1058 0.6071 0.081 Uiso 0.536(6) 1 calc PR A 1
H43C H 0.6497 0.1688 0.6306 0.081 Uiso 0.536(6) 1 calc PR A 1
C44 C 0.7502(7) 0.2025(7) 0.6304(7) 0.043(4) Uani 0.536(6) 1 d PU A 1
H44A H 0.7403 0.1818 0.5891 0.065 Uiso 0.536(6) 1 calc PR A 1
H44B H 0.7941 0.2169 0.6510 0.065 Uiso 0.536(6) 1 calc PR A 1
H44C H 0.7223 0.2392 0.6227 0.065 Uiso 0.536(6) 1 calc PR A 1
C45 C 0.7084(11) -0.0934(12) 0.5737(11) 0.057(6) Uani 0.536(6) 1 d PU A 1
H45A H 0.6672 -0.0779 0.5667 0.086 Uiso 0.536(6) 1 calc PR A 1
H45B H 0.7244 -0.1248 0.6089 0.086 Uiso 0.536(6) 1 calc PR A 1
H45C H 0.7042 -0.1136 0.5339 0.086 Uiso 0.536(6) 1 calc PR A 1
C34A C 0.8276(12) 0.0100(15) 0.5775(12) 0.032(3) Uani 0.464(6) 1 d PU A 2
C35A C 0.8134(10) 0.0648(9) 0.6039(9) 0.036(3) Uani 0.464(6) 1 d PU A 2
C36A C 0.7549(8) 0.0707(8) 0.6026(8) 0.039(3) Uani 0.464(6) 1 d PU A 2
C37A C 0.7152(9) 0.0172(8) 0.5843(8) 0.038(3) Uani 0.464(6) 1 d PU A 2
H37B H 0.6765 0.0202 0.5862 0.045 Uiso 0.464(6) 1 calc PR A 2
C38A C 0.7293(9) -0.0406(10) 0.5634(9) 0.036(3) Uani 0.464(6) 1 d PU A 2
C39A C 0.7834(11) -0.0423(14) 0.5578(13) 0.036(3) Uani 0.464(6) 1 d PU A 2
H39C H 0.7924 -0.0795 0.5402 0.043 Uiso 0.464(6) 1 calc PR A 2
C40A C 0.7318(8) 0.1359(8) 0.6126(8) 0.036(3) Uani 0.464(6) 1 d PU A 2
H40C H 0.7508 0.1684 0.5961 0.043 Uiso 0.464(6) 1 calc PR A 2
H40D H 0.6858 0.1372 0.5839 0.043 Uiso 0.464(6) 1 calc PR A 2
C41A C 0.743(3) 0.1584(19) 0.679(3) 0.040(3) Uani 0.464(6) 1 d PU A 2
C42A C 0.7099(9) 0.0937(9) 0.7036(9) 0.048(4) Uani 0.464(6) 1 d PU A 2
H42D H 0.6655 0.0879 0.6719 0.073 Uiso 0.464(6) 1 calc PR A 2
H42E H 0.7129 0.1033 0.7461 0.073 Uiso 0.464(6) 1 calc PR A 2
H42F H 0.7333 0.0544 0.7064 0.073 Uiso 0.464(6) 1 calc PR A 2
C43A C 0.7027(8) 0.2106(8) 0.6755(8) 0.040(4) Uani 0.464(6) 1 d PU A 2
H43D H 0.7110 0.2471 0.6542 0.059 Uiso 0.464(6) 1 calc PR A 2
H43E H 0.7114 0.2227 0.7195 0.059 Uiso 0.464(6) 1 calc PR A 2
H43F H 0.6585 0.1978 0.6508 0.059 Uiso 0.464(6) 1 calc PR A 2
C44A C 0.8077(8) 0.1555(8) 0.7282(8) 0.041(4) Uani 0.464(6) 1 d PU A 2
H44D H 0.8319 0.1893 0.7206 0.062 Uiso 0.464(6) 1 calc PR A 2
H44E H 0.8255 0.1138 0.7266 0.062 Uiso 0.464(6) 1 calc PR A 2
H44F H 0.8098 0.1616 0.7708 0.062 Uiso 0.464(6) 1 calc PR A 2
C45A C 0.6850(11) -0.0964(11) 0.5456(11) 0.041(6) Uani 0.464(6) 1 d P A 2
H45D H 0.6733 -0.1098 0.5012 0.062 Uiso 0.464(6) 1 calc PR A 2
H45E H 0.6471 -0.0839 0.5487 0.062 Uiso 0.464(6) 1 calc PR A 2
H45F H 0.7058 -0.1318 0.5754 0.062 Uiso 0.464(6) 1 calc PR A 2
C101 C 1.0058(14) 0.4274(5) 0.5052(17) 0.135(9) Uani 0.50 1 d PDU . .
C102 C 1.0000 0.5000 0.5000 0.138(7) Uani 1 2 d SDU . .
C103 C 1.0416(11) 0.5454(10) 0.5516(11) 0.159(8) Uani 0.50 1 d PDU . .
C104 C 1.0195(9) 0.6148(11) 0.5356(10) 0.169(7) Uani 1 1 d DU . .
C105 C 1.0048(18) 0.6382(14) 0.5902(17) 0.180(12) Uani 0.50 1 d PDU . .
C201 C 0.7210(11) 0.7337(18) 0.4978(17) 0.181(11) Uani 0.549(15) 1 d PDU . 1
C202 C 0.6648(14) 0.7563(15) 0.4339(15) 0.171(11) Uani 0.549(15) 1 d PDU . 1
C203 C 0.6043(11) 0.7299(16) 0.4334(14) 0.147(10) Uani 0.549(15) 1 d PDU . 1
C301 C 0.5000 0.889(2) 0.2500 0.160(13) Uani 0.451(15) 2 d SPDU . 2
C302 C 0.5511(10) 0.8463(16) 0.2993(12) 0.157(12) Uani 0.451(15) 1 d PDU . 2
C303 C 0.613(2) 0.833(4) 0.302(3) 0.147(12) Uani 0.225(7) 1 d PDU . 2
C304 C 0.653(2) 0.794(3) 0.363(3) 0.148(13) Uani 0.225(7) 1 d PDU . 2
C305 C 0.718(2) 0.791(3) 0.364(3) 0.118(15) Uani 0.225(7) 1 d PDU . 2

loop_
_atom_site_aniso_label
_atom_site_aniso_U_11
_atom_site_aniso_U_22
_atom_site_aniso_U_33
_atom_site_aniso_U_23
_atom_site_aniso_U_13
_atom_site_aniso_U_12
U1 0.0823(3) 0.02654(17) 0.01918(15) 0.00202(13) 0.02306(15) 0.00967(18)
O1 0.092(5) 0.034(3) 0.030(3) -0.003(3) 0.004(3) 0.023(3)
O2 0.083(4) 0.026(3) 0.029(3) 0.003(2) 0.030(3) 0.007(3)
O3 0.081(3) 0.058(3) 0.062(3) -0.005(2) 0.046(2) 0.003(2)
O4 0.181(11) 0.031(5) 0.025(4) 0.000 0.045(6) 0.000
N1 0.036(4) 0.032(4) 0.022(3) 0.000(3) 0.005(3) 0.010(3)
N2 0.046(4) 0.027(3) 0.033(3) 0.007(3) 0.024(3) 0.012(3)
N3 0.042(4) 0.032(4) 0.022(3) 0.001(3) 0.014(3) 0.010(3)
C1 0.036(5) 0.037(4) 0.028(4) 0.005(3) 0.017(4) 0.007(4)
C2 0.045(5) 0.030(4) 0.026(4) 0.006(3) 0.023(4) 0.010(3)
C3 0.044(5) 0.040(5) 0.047(5) 0.012(4) 0.028(4) 0.010(4)
C4 0.038(5) 0.043(5) 0.029(4) 0.003(3) 0.014(4) 0.006(4)
C5 0.043(5) 0.031(4) 0.029(4) -0.008(3) 0.013(4) 0.010(4)
C6 0.048(5) 0.036(4) 0.027(4) -0.009(3) 0.016(4) 0.005(4)
C7 0.041(6) 0.038(5) 0.057(6) -0.023(4) -0.002(5) 0.007(4)
C8 0.046(5) 0.037(5) 0.058(5) -0.020(4) -0.008(4) 0.012(4)
C9 0.059(6) 0.043(5) 0.045(5) -0.019(4) -0.006(4) 0.023(4)
C10 0.094(7) 0.057(5) 0.034(5) -0.010(4) 0.001(5) 0.029(5)
C11 0.075(7) 0.059(6) 0.062(6) -0.033(5) -0.009(5) 0.034(5)
C12 0.043(5) 0.050(5) 0.088(7) -0.033(5) -0.005(5) 0.012(5)
C13 0.045(5) 0.044(5) 0.082(6) -0.025(5) 0.003(5) 0.007(4)
C14 0.102(5) 0.092(5) 0.089(5) -0.005(3) 0.041(3) 0.018(3)
C15 0.097(7) 0.097(7) 0.053(5) 0.033(5) 0.047(5) 0.055(6)
C16 0.082(7) 0.069(7) 0.049(5) 0.008(5) 0.030(5) 0.037(6)
C17 0.137(7) 0.128(7) 0.106(7) 0.015(5) 0.070(5) 0.043(5)
C18 0.094(6) 0.106(6) 0.084(6) 0.022(5) 0.059(5) 0.031(5)
C19 0.072(6) 0.065(5) 0.107(6) -0.023(5) 0.016(4) 0.011(4)
C20 0.067(6) 0.035(5) 0.050(5) 0.008(4) 0.043(5) 0.013(4)
C21 0.078(7) 0.030(5) 0.056(6) 0.005(4) 0.050(6) 0.011(4)
C22 0.069(6) 0.029(4) 0.039(5) -0.001(4) 0.039(5) 0.004(4)
C23 0.084(7) 0.036(5) 0.053(5) -0.001(4) 0.052(5) -0.001(5)
C24 0.100(10) 0.032(5) 0.112(9) -0.005(6) 0.085(9) 0.000(6)
C25 0.095(9) 0.024(5) 0.132(10) 0.007(6) 0.084(9) 0.008(6)
C26 0.081(7) 0.036(6) 0.084(7) 0.009(5) 0.062(6) 0.013(5)
C27 0.104(8) 0.038(5) 0.051(6) -0.010(4) 0.050(6) -0.020(5)
C28 0.093(8) 0.033(5) 0.063(6) -0.015(4) 0.055(6) -0.024(5)
C29 0.085(8) 0.038(5) 0.072(7) -0.004(5) 0.043(6) -0.018(5)
C30 0.094(9) 0.048(6) 0.095(9) -0.004(6) 0.055(8) -0.009(6)
C31 0.124(10) 0.050(6) 0.126(10) -0.030(6) 0.103(9) -0.032(6)
C32 0.099(9) 0.048(6) 0.186(13) 0.010(7) 0.083(9) 0.014(6)
C33 0.053(6) 0.028(4) 0.041(5) -0.001(4) 0.022(4) 0.008(4)
C34 0.038(6) 0.026(4) 0.038(6) 0.005(4) 0.016(5) 0.002(5)
C35 0.040(6) 0.029(5) 0.034(6) 0.007(5) 0.019(5) 0.002(5)
C36 0.047(5) 0.034(5) 0.036(5) 0.008(4) 0.018(4) 0.003(4)
C37 0.044(6) 0.039(5) 0.040(5) 0.008(5) 0.020(5) -0.001(5)
C38 0.043(6) 0.033(4) 0.043(6) 0.007(5) 0.017(5) -0.009(5)
C39 0.038(7) 0.027(5) 0.037(6) 0.004(5) 0.019(5) 0.001(5)
C40 0.047(5) 0.040(5) 0.036(5) 0.012(5) 0.021(4) 0.007(5)
C41 0.043(5) 0.041(5) 0.035(4) 0.005(5) 0.019(4) 0.005(5)
C42 0.053(7) 0.048(7) 0.034(6) 0.008(6) 0.030(6) 0.010(6)
C43 0.049(8) 0.052(8) 0.057(8) 0.007(7) 0.022(7) 0.002(7)
C44 0.048(8) 0.043(7) 0.036(7) 0.008(6) 0.016(6) 0.004(6)
C45 0.051(12) 0.044(10) 0.061(11) -0.003(10) 0.013(9) -0.012(9)
C34A 0.038(6) 0.025(4) 0.035(5) 0.004(4) 0.018(4) 0.001(5)
C35A 0.040(6) 0.031(5) 0.035(5) 0.006(5) 0.017(5) 0.001(5)
C36A 0.043(5) 0.034(5) 0.037(5) 0.002(4) 0.018(4) 0.003(5)
C37A 0.040(6) 0.036(5) 0.039(5) -0.001(5) 0.020(5) -0.003(5)
C38A 0.038(7) 0.028(5) 0.039(6) 0.005(5) 0.015(5) -0.002(5)
C39A 0.039(7) 0.027(5) 0.040(6) 0.002(5) 0.017(5) 0.001(6)
C40A 0.039(5) 0.038(5) 0.035(5) 0.003(5) 0.020(4) 0.004(5)
C41A 0.042(5) 0.042(5) 0.036(5) 0.004(5) 0.019(4) 0.005(5)
C42A 0.055(10) 0.052(9) 0.047(9) 0.001(8) 0.031(8) 0.002(8)
C43A 0.040(8) 0.048(8) 0.038(7) -0.001(7) 0.024(6) 0.006(7)
C44A 0.055(8) 0.044(8) 0.027(7) -0.002(6) 0.021(6) 0.006(7)
C45A 0.034(15) 0.024(10) 0.047(14) -0.012(11) 0.003(11) -0.015(10)
C101 0.075(13) 0.20(2) 0.141(17) 0.024(18) 0.060(12) 0.003(15)
C102 0.083(11) 0.198(19) 0.142(15) 0.050(15) 0.060(10) -0.014(12)
C103 0.110(12) 0.196(19) 0.157(16) 0.046(15) 0.051(11) -0.012(11)
C104 0.111(11) 0.201(18) 0.175(17) 0.030(15) 0.050(11) -0.008(11)
C105 0.118(18) 0.22(2) 0.19(2) 0.00(2) 0.064(17) -0.034(17)
C201 0.187(13) 0.167(13) 0.182(13) -0.035(8) 0.079(8) 0.011(8)
C202 0.179(12) 0.162(12) 0.172(12) -0.031(8) 0.082(8) 0.004(8)
C203 0.154(15) 0.171(16) 0.170(15) -0.033(12) 0.121(12) -0.029(12)
C301 0.163(14) 0.156(14) 0.155(14) 0.000 0.069(9) 0.000
C302 0.163(13) 0.148(13) 0.156(13) -0.005(6) 0.070(8) 0.002(6)
C303 0.150(13) 0.144(13) 0.149(13) -0.005(7) 0.071(8) -0.004(7)
C304 0.150(14) 0.141(14) 0.149(14) -0.006(8) 0.066(9) -0.004(8)
C305 0.128(19) 0.116(19) 0.128(19) -0.001(14) 0.076(14) -0.002(14)

loop_
_atom_type_symbol
_atom_type_description
_atom_type_scat_dispersion_real
_atom_type_scat_dispersion_imag
_atom_type_scat_source
C C 0.0033 0.0016 'International Tables Vol C Tables 4.2.6.8 and 6.1.1.4'
H H 0.0000 0.0000 'International Tables Vol C Tables 4.2.6.8 and 6.1.1.4'
N N 0.0061 0.0033 'International Tables Vol C Tables 4.2.6.8 and 6.1.1.4'
O O 0.0106 0.0060 'International Tables Vol C Tables 4.2.6.8 and 6.1.1.4'
U U -9.6767 9.6646 'International Tables Vol C Tables 4.2.6.8 and 6.1.1.4'

loop_
_geom_angle_atom_site_label_1
_geom_angle_atom_site_label_2
_geom_angle_atom_site_label_3
_geom_angle
_geom_angle_site_symmetry_1
_geom_angle_site_symmetry_3
O4 U1 O2 87.6(2) . .
O4 U1 O3 88.45(18) . .
O2 U1 O3 117.6(2) . .
O4 U1 O1 85.9(2) . .
O2 U1 O1 120.5(2) . .
O3 U1 O1 121.2(2) . .
O4 U1 N3 141.2(2) . .
O2 U1 N3 130.79(17) . .
O3 U1 N3 70.1(2) . .
O1 U1 N3 78.92(19) . .
O4 U1 N1 142.32(13) . .
O2 U1 N1 79.85(18) . .
O3 U1 N1 128.8(2) . .
O1 U1 N1 70.8(2) . .
N3 U1 N1 63.92(18) . .
O4 U1 N2 143.6(2) . .
O2 U1 N2 70.65(19) . .
O3 U1 N2 77.2(2) . .
O1 U1 N2 130.08(19) . .
N3 U1 N2 63.98(18) . .
N1 U1 N2 63.54(17) . .
C9 O1 U1 146.3(6) . .
C22 O2 U1 147.7(6) . .
C35 O3 U1 139.3(9) . .
C35A O3 U1 146.5(8) . .
U1 O4 U1 176.8(4) 2_756 .
C6 N1 C1 110.1(6) . .
C6 N1 C7 112.2(6) . .
C1 N1 C7 107.6(6) . .
C6 N1 U1 116.6(5) . .
C1 N1 U1 106.8(4) . .
C7 N1 U1 102.9(5) . .
C3 N2 C2 111.4(6) . .
C3 N2 C20 108.0(6) . .
C2 N2 C20 111.0(6) . .
C3 N2 U1 106.4(4) . .
C2 N2 U1 116.3(4) . .
C20 N2 U1 103.1(4) . .
C4 N3 C5 110.4(5) . .
C4 N3 C33 112.8(6) . .
C5 N3 C33 107.8(5) . .
C4 N3 U1 116.7(4) . .
C5 N3 U1 107.3(4) . .
C33 N3 U1 101.0(4) . .
N1 C1 C2 112.7(6) . .
N1 C1 H1A 109.1 . .
C2 C1 H1A 109.1 . .
N1 C1 H1B 109.1 . .
C2 C1 H1B 109.1 . .
H1A C1 H1B 107.8 . .
N2 C2 C1 113.1(6) . .
N2 C2 H2A 108.9 . .
C1 C2 H2A 108.9 . .
N2 C2 H2B 108.9 . .
C1 C2 H2B 108.9 . .
H2A C2 H2B 107.8 . .
N2 C3 C4 113.9(6) . .
N2 C3 H3A 108.8 . .
C4 C3 H3A 108.8 . .
N2 C3 H3B 108.8 . .
C4 C3 H3B 108.8 . .
H3A C3 H3B 107.7 . .
N3 C4 C3 112.8(6) . .
N3 C4 H4B 109.0 . .
C3 C4 H4B 109.0 . .
N3 C4 H4C 109.0 . .
C3 C4 H4C 109.0 . .
H4B C4 H4C 107.8 . .
N3 C5 C6 113.0(6) . .
N3 C5 H5A 109.0 . .
C6 C5 H5A 109.0 . .
N3 C5 H5B 109.0 . .
C6 C5 H5B 109.0 . .
H5A C5 H5B 107.8 . .
N1 C6 C5 112.4(6) . .
N1 C6 H6A 109.1 . .
C5 C6 H6A 109.1 . .
N1 C6 H6B 109.1 . .
C5 C6 H6B 109.1 . .
H6A C6 H6B 107.9 . .
N1 C7 C8 115.6(7) . .
N1 C7 H7A 108.4 . .
C8 C7 H7A 108.4 . .
N1 C7 H7B 108.4 . .
C8 C7 H7B 108.4 . .
H7A C7 H7B 107.5 . .
C13 C8 C9 121.3(9) . .
C13 C8 C7 117.4(10) . .
C9 C8 C7 120.7(9) . .
O1 C9 C8 118.9(8) . .
O1 C9 C10 122.3(11) . .
C8 C9 C10 118.7(11) . .
C9 C10 C11 117.7(11) . .
C9 C10 C14 121.0(12) . .
C11 C10 C14 120.6(10) . .
C12 C11 C10 123.4(10) . .
C12 C11 H11A 118.3 . .
C10 C11 H11A 118.3 . .
C11 C12 C13 118.8(11) . .
C11 C12 C19 121.0(10) . .
C13 C12 C19 120.2(12) . .
C12 C13 C8 120.0(12) . .
C12 C13 H13A 120.0 . .
C8 C13 H13A 120.0 . .
C10 C14 C15 117.8(10) . .
C10 C14 H14A 107.9 . .
C15 C14 H14A 107.9 . .
C10 C14 H14B 107.9 . .
C15 C14 H14B 107.9 . .
H14A C14 H14B 107.2 . .
C18 C15 C17 109.1(11) . .
C18 C15 C16 107.7(9) . .
C17 C15 C16 106.9(9) . .
C18 C15 C14 111.2(9) . .
C17 C15 C14 108.9(11) . .
C16 C15 C14 112.9(10) . .
C15 C16 H16A 109.5 . .
C15 C16 H16B 109.5 . .
H16A C16 H16B 109.5 . .
C15 C16 H16C 109.5 . .
H16A C16 H16C 109.5 . .
H16B C16 H16C 109.5 . .
C15 C17 H17A 109.5 . .
C15 C17 H17B 109.5 . .
H17A C17 H17B 109.5 . .
C15 C17 H17C 109.5 . .
H17A C17 H17C 109.5 . .
H17B C17 H17C 109.5 . .
C15 C18 H18A 109.5 . .
C15 C18 H18B 109.5 . .
H18A C18 H18B 109.5 . .
C15 C18 H18C 109.5 . .
H18A C18 H18C 109.5 . .
H18B C18 H18C 109.5 . .
C12 C19 H19A 109.5 . .
C12 C19 H19B 109.5 . .
H19A C19 H19B 109.5 . .
C12 C19 H19C 109.5 . .
H19A C19 H19C 109.5 . .
H19B C19 H19C 109.5 . .
C21 C20 N2 116.8(7) . .
C21 C20 H20A 108.1 . .
N2 C20 H20A 108.1 . .
C21 C20 H20B 108.1 . .
N2 C20 H20B 108.1 . .
H20A C20 H20B 107.3 . .
C26 C21 C22 119.9(9) . .
C26 C21 C20 119.1(9) . .
C22 C21 C20 120.8(7) . .
O2 C22 C21 118.6(7) . .
O2 C22 C23 121.9(8) . .
C21 C22 C23 119.5(8) . .
C24 C23 C22 118.3(10) . .
C24 C23 C27 119.9(9) . .
C22 C23 C27 121.3(8) . .
C25 C24 C23 123.0(10) . .
C25 C24 H24A 118.5 . .
C23 C24 H24A 118.5 . .
C24 C25 C26 119.3(9) . .
C24 C25 C32 121.8(10) . .
C26 C25 C32 118.9(12) . .
C21 C26 C25 119.9(11) . .
C21 C26 H26A 120.1 . .
C25 C26 H26A 120.1 . .
C23 C27 C28 119.4(8) . .
C23 C27 H27A 107.5 . .
C28 C27 H27A 107.5 . .
C23 C27 H27B 107.5 . .
C28 C27 H27B 107.5 . .
H27A C27 H27B 107.0 . .
C29 C28 C30 108.7(8) . .
C29 C28 C27 112.0(8) . .
C30 C28 C27 107.4(8) . .
C29 C28 C31 109.3(8) . .
C30 C28 C31 110.4(9) . .
C27 C28 C31 109.1(7) . .
C28 C29 H29A 109.5 . .
C28 C29 H29B 109.5 . .
H29A C29 H29B 109.5 . .
C28 C29 H29C 109.5 . .
H29A C29 H29C 109.5 . .
H29B C29 H29C 109.5 . .
C28 C30 H30A 109.5 . .
C28 C30 H30B 109.5 . .
H30A C30 H30B 109.5 . .
C28 C30 H30C 109.5 . .
H30A C30 H30C 109.5 . .
H30B C30 H30C 109.5 . .
C28 C31 H31A 109.5 . .
C28 C31 H31B 109.5 . .
H31A C31 H31B 109.5 . .
C28 C31 H31C 109.5 . .
H31A C31 H31C 109.5 . .
H31B C31 H31C 109.5 . .
C25 C32 H32A 109.5 . .
C25 C32 H32B 109.5 . .
H32A C32 H32B 109.5 . .
C25 C32 H32C 109.5 . .
H32A C32 H32C 109.5 . .
H32B C32 H32C 109.5 . .
C34 C33 N3 116.9(12) . .
N3 C33 C34A 115.0(12) . .
C34 C33 H33A 108.1 . .
N3 C33 H33A 108.1 . .
C34A C33 H33A 98.4 . .
C34 C33 H33B 108.1 . .
N3 C33 H33B 108.1 . .
C34A C33 H33B 118.8 . .
H33A C33 H33B 107.3 . .
C34 C33 H33C 96.9 . .
N3 C33 H33C 107.1 . .
C34A C33 H33C 108.4 . .
H33A C33 H33C 120.0 . .
C34 C33 H33D 119.0 . .
N3 C33 H33D 108.2 . .
C34A C33 H33D 110.7 . .
H33B C33 H33D 93.7 . .
H33C C33 H33D 107.0 . .
C35 C34 C39 120(2) . .
C35 C34 C33 123.9(18) . .
C39 C34 C33 115(2) . .
O3 C35 C34 121.2(16) . .
O3 C35 C36 115.3(14) . .
C34 C35 C36 122.7(17) . .
C37 C36 C35 115.0(14) . .
C37 C36 C40 118.9(14) . .
C35 C36 C40 125.6(14) . .
C38 C37 C36 123.9(15) . .
C38 C37 H37A 118.1 . .
C36 C37 H37A 118.1 . .
C37 C38 C39 117.6(16) . .
C37 C38 C45 120.4(18) . .
C39 C38 C45 121.8(19) . .
C34 C39 C38 120(2) . .
C34 C39 H39A 119.9 . .
C38 C39 H39A 119.9 . .
C41 C40 C36 119(2) . .
C41 C40 H40A 107.7 . .
C36 C40 H40A 107.7 . .
C41 C40 H40B 107.7 . .
C36 C40 H40B 107.7 . .
H40A C40 H40B 107.1 . .
C43 C41 C40 123(3) . .
C43 C41 C42 113(4) . .
C40 C41 C42 109(3) . .
C43 C41 C44 104(3) . .
C40 C41 C44 105(3) . .
C42 C41 C44 98.6(19) . .
C35A C34A C39A 118(2) . .
C35A C34A C33 119(2) . .
C39A C34A C33 123(2) . .
C36A C35A C34A 120.3(19) . .
C36A C35A O3 127.0(16) . .
C34A C35A O3 112.2(16) . .
C35A C36A C37A 118.1(16) . .
C35A C36A C40A 120.5(16) . .
C37A C36A C40A 121.1(15) . .
C36A C37A C38A 123.7(17) . .
C36A C37A H37B 118.2 . .
C38A C37A H37B 118.2 . .
C39A C38A C37A 116.8(19) . .
C39A C38A C45A 122(2) . .
C37A C38A C45A 120.8(18) . .
C38A C39A C34A 123(2) . .
C38A C39A H39C 118.6 . .
C34A C39A H39C 118.6 . .
C41A C40A C36A 122(2) . .
C41A C40A H40C 106.8 . .
C36A C40A H40C 106.8 . .
C41A C40A H40D 106.8 . .
C36A C40A H40D 106.8 . .
H40C C40A H40D 106.7 . .
C43A C41A C44A 121(4) . .
C43A C41A C40A 113(4) . .
C44A C41A C40A 114(4) . .
C43A C41A C42A 102(4) . .
C44A C41A C42A 100(3) . .
C40A C41A C42A 102(2) . .
C41A C42A H42D 109.5 . .
C41A C42A H42E 109.5 . .
H42D C42A H42E 109.5 . .
C41A C42A H42F 109.5 . .
H42D C42A H42F 109.5 . .
H42E C42A H42F 109.5 . .
C41A C43A H43D 109.5 . .
C41A C43A H43E 109.5 . .
H43D C43A H43E 109.5 . .
C41A C43A H43F 109.5 . .
H43D C43A H43F 109.5 . .
H43E C43A H43F 109.5 . .
C41A C44A H44D 109.5 . .
C41A C44A H44E 109.5 . .
H44D C44A H44E 109.5 . .
C41A C44A H44F 109.5 . .
H44D C44A H44F 109.5 . .
H44E C44A H44F 109.5 . .
C38A C45A H45D 109.5 . .
C38A C45A H45E 109.5 . .
H45D C45A H45E 109.5 . .
C38A C45A H45F 109.5 . .
H45D C45A H45F 109.5 . .
H45E C45A H45F 109.5 . .
C104 C101 C103 70.7(19) 5_766 5_766
C103 C102 C101 124.6(17) 5_766 5_766
C101 C103 C104 49.4(13) 5_766 .
C101 C104 C103 59.9(19) 5_766 .
C101 C104 C105 130(3) 5_766 .
C103 C104 C105 106.5(9) . .
C201 C201 C202 107(4) 7_666 .
C203 C202 C201 106.9(9) . .
C302 C301 C302 107(2) 2_655 .
C303 C302 C301 126(3) . .
C302 C303 C304 110(3) . .
C303 C304 C305 104(3) . .

loop_
_geom_bond_atom_site_label_1
_geom_bond_atom_site_label_2
_geom_bond_distance
_geom_bond_site_symmetry_2
U1 O4 2.0909(4) .
U1 O2 2.203(5) .
U1 O3 2.209(7) .
U1 O1 2.227(6) .
U1 N3 2.705(6) .
U1 N1 2.720(6) .
U1 N2 2.732(6) .
O1 C9 1.343(12) .
O2 C22 1.343(9) .
O3 C35 1.252(17) .
O3 C35A 1.57(2) .
O4 U1 2.0909(4) 2_756
N1 C6 1.484(9) .
N1 C1 1.485(9) .
N1 C7 1.489(10) .
N2 C3 1.469(10) .
N2 C2 1.472(8) .
N2 C20 1.500(9) .
N3 C4 1.487(9) .
N3 C5 1.487(9) .
N3 C33 1.489(9) .
C1 C2 1.506(10) .
C1 H1A 0.9900 .
C1 H1B 0.9900 .
C2 H2A 0.9900 .
C2 H2B 0.9900 .
C3 C4 1.520(10) .
C3 H3A 0.9900 .
C3 H3B 0.9900 .
C4 H4B 0.9900 .
C4 H4C 0.9900 .
C5 C6 1.507(10) .
C5 H5A 0.9900 .
C5 H5B 0.9900 .
C6 H6A 0.9900 .
C6 H6B 0.9900 .
C7 C8 1.515(12) .
C7 H7A 0.9900 .
C7 H7B 0.9900 .
C8 C13 1.394(14) .
C8 C9 1.407(14) .
C9 C10 1.410(12) .
C10 C11 1.415(16) .
C10 C14 1.474(15) .
C11 C12 1.362(16) .
C11 H11A 0.9500 .
C12 C13 1.390(13) .
C12 C19 1.516(15) .
C13 H13A 0.9500 .
C14 C15 1.537(17) .
C14 H14A 0.9900 .
C14 H14B 0.9900 .
C15 C18 1.514(15) .
C15 C17 1.528(16) .
C15 C16 1.534(13) .
C16 H16A 0.9800 .
C16 H16B 0.9800 .
C16 H16C 0.9800 .
C17 H17A 0.9800 .
C17 H17B 0.9800 .
C17 H17C 0.9800 .
C18 H18A 0.9800 .
C18 H18B 0.9800 .
C18 H18C 0.9800 .
C19 H19A 0.9800 .
C19 H19B 0.9800 .
C19 H19C 0.9800 .
C20 C21 1.493(12) .
C20 H20A 0.9900 .
C20 H20B 0.9900 .
C21 C26 1.388(11) .
C21 C22 1.408(12) .
C22 C23 1.412(12) .
C23 C24 1.379(13) .
C23 C27 1.506(14) .
C24 C25 1.354(15) .
C24 H24A 0.9500 .
C25 C26 1.403(14) .
C25 C32 1.553(14) .
C26 H26A 0.9500 .
C27 C28 1.533(13) .
C27 H27A 0.9900 .
C27 H27B 0.9900 .
C28 C29 1.515(11) .
C28 C30 1.525(15) .
C28 C31 1.540(12) .
C29 H29A 0.9800 .
C29 H29B 0.9800 .
C29 H29C 0.9800 .
C30 H30A 0.9800 .
C30 H30B 0.9800 .
C30 H30C 0.9800 .
C31 H31A 0.9800 .
C31 H31B 0.9800 .
C31 H31C 0.9800 .
C32 H32A 0.9800 .
C32 H32B 0.9800 .
C32 H32C 0.9800 .
C33 C34 1.42(3) .
C33 C34A 1.59(3) .
C33 H33A 0.9900 .
C33 H33B 0.9900 .
C33 H33C 0.9900 .
C33 H33D 0.9899 .
C34 C35 1.35(3) .
C34 C39 1.37(3) .
C35 C36 1.42(2) .
C36 C37 1.39(2) .
C36 C40 1.47(2) .
C37 C38 1.38(2) .
C37 H37A 0.9500 .
C38 C39 1.42(3) .
C38 C45 1.49(3) .
C39 H39A 0.9500 .
C40 C41 1.47(5) .
C40 H40A 0.9900 .
C40 H40B 0.9900 .
C41 C43 1.40(5) .
C41 C42 1.56(5) .
C41 C44 1.70(4) .
C42 H42A 0.9800 .
C42 H42B 0.9800 .
C42 H42C 0.9800 .
C43 H43A 0.9800 .
C43 H43B 0.9800 .
C43 H43C 0.9800 .
C44 H44A 0.9800 .
C44 H44B 0.9800 .
C44 H44C 0.9800 .
C45 H45A 0.9800 .
C45 H45B 0.9800 .
C45 H45C 0.9800 .
C34A C35A 1.42(3) .
C34A C39A 1.44(3) .
C35A C36A 1.39(3) .
C36A C37A 1.40(2) .
C36A C40A 1.53(2) .
C37A C38A 1.40(3) .
C37A H37B 0.9500 .
C38A C39A 1.36(3) .
C38A C45A 1.50(3) .
C39A H39C 0.9500 .
C40A C41A 1.51(6) .
C40A H40C 0.9900 .
C40A H40D 0.9900 .
C41A C43A 1.43(6) .
C41A C44A 1.45(6) .
C41A C42A 1.79(5) .
C42A H42D 0.9800 .
C42A H42E 0.9800 .
C42A H42F 0.9800 .
C43A H43D 0.9800 .
C43A H43E 0.9800 .
C43A H43F 0.9800 .
C44A H44D 0.9800 .
C44A H44E 0.9800 .
C44A H44F 0.9800 .
C45A H45D 0.9800 .
C45A H45E 0.9800 .
C45A H45F 0.9800 .
C101 C104 1.23(3) 5_766
C101 C103 1.40(4) 5_766
C102 C103 1.494(10) 5_766
C102 C101 1.526(10) 5_766
C103 C101 1.40(4) 5_766
C103 C104 1.532(10) .
C104 C101 1.23(3) 5_766
C104 C105 1.549(10) .
C201 C201 1.51(6) 7_666
C201 C202 1.547(10) .
C202 C203 1.547(10) .
C301 C302 1.53(2) 2_655
C301 C302 1.53(2) .
C302 C303 1.48(2) .
C303 C304 1.53(2) .
C304 C305 1.54(2) .

loop_
_geom_torsion_atom_site_label_1
_geom_torsion_atom_site_label_2
_geom_torsion_atom_site_label_3
_geom_torsion_atom_site_label_4
_geom_torsion
_geom_torsion_site_symmetry_1
O4 U1 O1 C9 -123.8(9) .
O2 U1 O1 C9 -38.9(10) .
O3 U1 O1 C9 150.5(9) .
N3 U1 O1 C9 92.1(9) .
N1 U1 O1 C9 26.1(9) .
N2 U1 O1 C9 50.7(10) .
O4 U1 O2 C22 -126.3(8) .
O3 U1 O2 C22 -39.2(9) .
O1 U1 O2 C22 149.9(8) .
N3 U1 O2 C22 47.6(9) .
N1 U1 O2 C22 89.4(8) .
N2 U1 O2 C22 24.1(8) .
O4 U1 O3 C35 -100.0(13) .
O2 U1 O3 C35 173.5(13) .
O1 U1 O3 C35 -15.7(14) .
N3 U1 O3 C35 47.0(13) .
N1 U1 O3 C35 74.0(14) .
N2 U1 O3 C35 113.7(13) .
O4 U1 O3 C35A -137.6(15) .
O2 U1 O3 C35A 135.9(14) .
O1 U1 O3 C35A -53.3(15) .
N3 U1 O3 C35A 9.4(14) .
N1 U1 O3 C35A 36.3(15) .
N2 U1 O3 C35A 76.0(15) .
O4 U1 N1 C6 127.6(6) .
O2 U1 N1 C6 -159.9(5) .
O3 U1 N1 C6 -42.4(6) .
O1 U1 N1 C6 72.7(5) .
N3 U1 N1 C6 -14.1(5) .
N2 U1 N1 C6 -86.5(5) .
O4 U1 N1 C1 -108.9(5) .
O2 U1 N1 C1 -36.4(4) .
O3 U1 N1 C1 81.0(5) .
O1 U1 N1 C1 -163.8(5) .
N3 U1 N1 C1 109.4(5) .
N2 U1 N1 C1 37.0(4) .
O4 U1 N1 C7 4.3(6) .
O2 U1 N1 C7 76.8(4) .
O3 U1 N1 C7 -165.8(4) .
O1 U1 N1 C7 -50.7(4) .
N3 U1 N1 C7 -137.5(5) .
N2 U1 N1 C7 150.1(5) .
O4 U1 N2 C3 -106.0(5) .
O2 U1 N2 C3 -162.6(5) .
O3 U1 N2 C3 -36.9(4) .
O1 U1 N2 C3 83.4(5) .
N3 U1 N2 C3 37.0(4) .
N1 U1 N2 C3 109.4(5) .
O4 U1 N2 C2 129.2(5) .
O2 U1 N2 C2 72.6(5) .
O3 U1 N2 C2 -161.7(5) .
O1 U1 N2 C2 -41.4(6) .
N3 U1 N2 C2 -87.8(5) .
N1 U1 N2 C2 -15.4(4) .
O4 U1 N2 C20 7.5(6) .
O2 U1 N2 C20 -49.0(4) .
O3 U1 N2 C20 76.7(5) .
O1 U1 N2 C20 -163.1(4) .
N3 U1 N2 C20 150.6(5) .
N1 U1 N2 C20 -137.1(5) .
O4 U1 N3 C4 128.6(4) .
O2 U1 N3 C4 -41.5(6) .
O3 U1 N3 C4 68.3(5) .
O1 U1 N3 C4 -162.4(5) .
N1 U1 N3 C4 -88.5(5) .
N2 U1 N3 C4 -16.8(5) .
O4 U1 N3 C5 -106.9(4) .
O2 U1 N3 C5 83.0(5) .
O3 U1 N3 C5 -167.2(5) .
O1 U1 N3 C5 -37.9(4) .
N1 U1 N3 C5 36.0(4) .
N2 U1 N3 C5 107.7(4) .
O4 U1 N3 C33 5.9(5) .
O2 U1 N3 C33 -164.2(4) .
O3 U1 N3 C33 -54.4(4) .
O1 U1 N3 C33 74.8(4) .
N1 U1 N3 C33 148.7(5) .
N2 U1 N3 C33 -139.5(5) .
C6 N1 C1 C2 67.7(8) .
C7 N1 C1 C2 -169.7(6) .
U1 N1 C1 C2 -59.7(6) .
C3 N2 C2 C1 -130.9(6) .
C20 N2 C2 C1 108.7(7) .
U1 N2 C2 C1 -8.6(7) .
N1 C1 C2 N2 47.0(8) .
C2 N2 C3 C4 69.4(8) .
C20 N2 C3 C4 -168.5(6) .
U1 N2 C3 C4 -58.4(7) .
C5 N3 C4 C3 -128.6(7) .
C33 N3 C4 C3 110.7(7) .
U1 N3 C4 C3 -5.7(8) .
N2 C3 C4 N3 44.5(9) .
C4 N3 C5 C6 69.0(8) .
C33 N3 C5 C6 -167.3(6) .
U1 N3 C5 C6 -59.2(6) .
C1 N1 C6 C5 -131.8(7) .
C7 N1 C6 C5 108.4(8) .
U1 N1 C6 C5 -10.0(8) .
N3 C5 C6 N1 47.3(9) .
C6 N1 C7 C8 -47.6(11) .
C1 N1 C7 C8 -168.8(8) .
U1 N1 C7 C8 78.6(8) .
N1 C7 C8 C13 132.1(9) .
N1 C7 C8 C9 -55.9(11) .
U1 O1 C9 C8 -6.7(14) .
U1 O1 C9 C10 170.7(6) .
C13 C8 C9 O1 179.2(8) .
C7 C8 C9 O1 7.4(12) .
C13 C8 C9 C10 1.6(13) .
C7 C8 C9 C10 -170.1(8) .
O1 C9 C10 C11 -177.7(8) .
C8 C9 C10 C11 -0.3(13) .
O1 C9 C10 C14 -7.5(14) .
C8 C9 C10 C14 170.0(10) .
C9 C10 C11 C12 0.4(15) .
C14 C10 C11 C12 -169.9(10) .
C10 C11 C12 C13 -1.7(15) .
C10 C11 C12 C19 177.2(9) .
C11 C12 C13 C8 3.0(14) .
C19 C12 C13 C8 -175.9(9) .
C9 C8 C13 C12 -3.0(13) .
C7 C8 C13 C12 169.0(8) .
C9 C10 C14 C15 107.2(12) .
C11 C10 C14 C15 -82.8(14) .
C10 C14 C15 C18 -61.8(14) .
C10 C14 C15 C17 178.0(11) .
C10 C14 C15 C16 59.4(14) .
C3 N2 C20 C21 -170.5(7) .
C2 N2 C20 C21 -48.1(9) .
U1 N2 C20 C21 77.1(7) .
N2 C20 C21 C26 132.2(8) .
N2 C20 C21 C22 -53.9(10) .
U1 O2 C22 C21 -3.5(12) .
U1 O2 C22 C23 174.4(6) .
C26 C21 C22 O2 178.7(7) .
C20 C21 C22 O2 4.9(11) .
C26 C21 C22 C23 0.7(11) .
C20 C21 C22 C23 -173.1(7) .
O2 C22 C23 C24 -176.8(7) .
C21 C22 C23 C24 1.1(11) .
O2 C22 C23 C27 -4.5(11) .
C21 C22 C23 C27 173.4(7) .
C22 C23 C24 C25 -0.8(13) .
C27 C23 C24 C25 -173.2(9) .
C23 C24 C25 C26 -1.4(15) .
C23 C24 C25 C32 179.0(9) .
C22 C21 C26 C25 -2.9(13) .
C20 C21 C26 C25 171.0(8) .
C24 C25 C26 C21 3.3(15) .
C32 C25 C26 C21 -177.1(9) .
C24 C23 C27 C28 -77.3(10) .
C22 C23 C27 C28 110.6(9) .
C23 C27 C28 C29 62.5(10) .
C23 C27 C28 C30 -178.2(7) .
C23 C27 C28 C31 -58.6(11) .
C4 N3 C33 C34 -52.0(12) .
C5 N3 C33 C34 -174.2(11) .
U1 N3 C33 C34 73.4(11) .
C4 N3 C33 C34A -38.7(13) .
C5 N3 C33 C34A -160.9(11) .
U1 N3 C33 C34A 86.7(11) .
N3 C33 C34 C35 -52(2) .
C34A C33 C34 C35 -136(12) .
N3 C33 C34 C39 133.6(16) .
C34A C33 C34 C39 49(9) .
C35A O3 C35 C34 90(3) .
U1 O3 C35 C34 -32(2) .
C35A O3 C35 C36 -80(3) .
U1 O3 C35 C36 157.3(9) .
C39 C34 C35 O3 -169.9(17) .
C33 C34 C35 O3 15(3) .
C39 C34 C35 C36 0(3) .
C33 C34 C35 C36 -175.0(17) .
O3 C35 C36 C37 171.0(13) .
C34 C35 C36 C37 1(2) .
O3 C35 C36 C40 -18(2) .
C34 C35 C36 C40 172.2(17) .
C35 C36 C37 C38 -3(2) .
C40 C36 C37 C38 -174.5(15) .
C36 C37 C38 C39 4(3) .
C36 C37 C38 C45 178.1(17) .
C35 C34 C39 C38 1(3) .
C33 C34 C39 C38 176.5(17) .
C37 C38 C39 C34 -3(3) .
C45 C38 C39 C34 -177.3(19) .
C37 C36 C40 C41 -73(3) .
C35 C36 C40 C41 116(2) .
C36 C40 C41 C43 49(5) .
C36 C40 C41 C42 -174.9(18) .
C36 C40 C41 C44 -70(3) .
C34 C33 C34A C35A 54(9) .
N3 C33 C34A C35A -47(2) .
C34 C33 C34A C39A -125(11) .
N3 C33 C34A C39A 133(2) .
C39A C34A C35A C36A -8(3) .
C33 C34A C35A C36A 172.5(17) .
C39A C34A C35A O3 164.4(17) .
C33 C34A C35A O3 -15(3) .
C35 O3 C35A C36A 109(4) .
U1 O3 C35A C36A -162.6(12) .
C35 O3 C35A C34A -63(3) .
U1 O3 C35A C34A 25(2) .
C34A C35A C36A C37A 10(3) .
O3 C35A C36A C37A -161.5(15) .
C34A C35A C36A C40A -162.5(18) .
O3 C35A C36A C40A 26(3) .
C35A C36A C37A C38A -4(3) .
C40A C36A C37A C38A 168.4(16) .
C36A C37A C38A C39A -4(3) .
C36A C37A C38A C45A 179.0(18) .
C37A C38A C39A C34A 5(3) .
C45A C38A C39A C34A -177(2) .
C35A C34A C39A C38A 0(3) .
C33 C34A C39A C38A 179(2) .
C35A C36A C40A C41A -93(3) .
C37A C36A C40A C41A 94(3) .
C36A C40A C41A C43A -163(2) .
C36A C40A C41A C44A 53(4) .
C36A C40A C41A C42A -54(4) .
C101 C103 C104 C105 127(3) 5_766
C201 C201 C202 C203 -173(3) 7_666
C302 C301 C302 C303 104(5) 2_655
C301 C302 C303 C304 174(4) .
C302 C303 C304 C305 -173(5) .
